data_7028485
loop_
_publ_author_name
'Lee, Haeri'
'Noh, Tae Hwan'
'Jung, Ok-Sang'

_publ_section_title
;
 Halogen effects on photoluminescence and catalytic properties: a series
 of spatially arranged trimetallic zinc(ii) complexes.
;
_journal_issue 10
_journal_name_full 'Dalton transactions (Cambridge, England : 2003)'
_journal_page_first 3842
_journal_page_last 3849
_journal_paper_doi 10.1039/c3dt53137f
_journal_volume 43
_journal_year 2014
_chemical_formula_sum 'C33 H42 Br6 N6 O6 Zn3'
_chemical_formula_weight 1294.30
_chemical_name_systematic
; 
 ? 
;
_space_group_IT_number 173
_symmetry_cell_setting hexagonal
_symmetry_space_group_name_Hall 'P 6c'
_symmetry_space_group_name_H-M 'P 63'
_atom_sites_solution_hydrogens geom
_atom_sites_solution_primary direct
_atom_sites_solution_secondary difmap
_audit_creation_method SHELXL-97
_cell_angle_alpha 90.00
_cell_angle_beta 90.00
_cell_angle_gamma 120.00
_cell_formula_units_Z 6
_cell_length_a 31.5420(3)
_cell_length_b 31.5420(3)
_cell_length_c 7.68620(10)
_cell_measurement_reflns_used 9874
_cell_measurement_temperature 173(2)
_cell_measurement_theta_max 22.86
_cell_measurement_theta_min 2.58
_cell_volume 6622.48(12)
_computing_cell_refinement 'Bruker APEX2'
_computing_data_collection 'Bruker APEX2'
_computing_data_reduction 'Bruker APEX2'
_computing_molecular_graphics 'Bruker SHELXTL'
_computing_publication_material 'Bruker SHELXTL'
_computing_structure_refinement 'SHELXL-97 (Sheldrick, 2008)'
_computing_structure_solution 'SHELXS-97 (Sheldrick, 2008)'
_diffrn_ambient_temperature 173(2)
_diffrn_measured_fraction_theta_full 0.998
_diffrn_measured_fraction_theta_max 0.998
_diffrn_measurement_device_type 'Bruker Breeze CCD'
_diffrn_measurement_method 'phi and omega scans'
_diffrn_radiation_monochromator graphite
_diffrn_radiation_source 'fine-focus sealed tube'
_diffrn_radiation_type MoK\a
_diffrn_radiation_wavelength 0.71073
_diffrn_reflns_av_R_equivalents 0.0629
_diffrn_reflns_av_unetI/netI 0.0393
_diffrn_reflns_limit_h_max 41
_diffrn_reflns_limit_h_min -42
_diffrn_reflns_limit_k_max 42
_diffrn_reflns_limit_k_min -41
_diffrn_reflns_limit_l_max 10
_diffrn_reflns_limit_l_min -10
_diffrn_reflns_number 122461
_diffrn_reflns_theta_full 28.36
_diffrn_reflns_theta_max 28.36
_diffrn_reflns_theta_min 0.75
_exptl_absorpt_coefficient_mu 7.094
_exptl_absorpt_correction_T_max 0.3174
_exptl_absorpt_correction_T_min 0.1546
_exptl_absorpt_correction_type multi-scan
_exptl_absorpt_process_details sadabs
_exptl_crystal_colour colourless
_exptl_crystal_density_diffrn 1.947
_exptl_crystal_density_method 'not measured'
_exptl_crystal_description BLOCK
_exptl_crystal_F_000 3780
_exptl_crystal_size_max 0.42
_exptl_crystal_size_mid 0.21
_exptl_crystal_size_min 0.21
_refine_diff_density_max 0.842
_refine_diff_density_min -0.995
_refine_diff_density_rms 0.114
_refine_ls_abs_structure_details 'Flack H D (1983), Acta Cryst. A39, 876-881'
_refine_ls_abs_structure_Flack 0.021(10)
_refine_ls_extinction_method none
_refine_ls_goodness_of_fit_ref 1.115
_refine_ls_hydrogen_treatment constr
_refine_ls_matrix_type full
_refine_ls_number_parameters 487
_refine_ls_number_reflns 10991
_refine_ls_number_restraints 1
_refine_ls_restrained_S_all 1.115
_refine_ls_R_factor_all 0.0558
_refine_ls_R_factor_gt 0.0419
_refine_ls_shift/su_max 0.001
_refine_ls_shift/su_mean 0.000
_refine_ls_structure_factor_coef Fsqd
_refine_ls_weighting_details 'calc w=1/[\s^2^(Fo^2^)+(0.0228P)^2^+21.5190P] where P=(Fo^2^+2Fc^2^)/3'
_refine_ls_weighting_scheme calc
_refine_ls_wR_factor_gt 0.0841
_refine_ls_wR_factor_ref 0.0890
_reflns_number_gt 9422
_reflns_number_total 10991
_reflns_threshold_expression >2sigma(I)
_cod_data_source_file c3dt53137f.txt
_cod_data_source_block Zn3Br6
_cod_depositor_comments
;
The following automatic conversions were performed:

'_symmetry_cell_setting' value 'Hexagonal' changed to 'hexagonal'
according to
/usr/data/users/saulius/automatic-downloads/current/RSC/lib/dictionaries/cif_core.dic
dictionary named 'cif_core.dic' version 2.4.2 from 2011-04-26.

Automatic conversion script
Id: cif_fix_values 2281 2013-09-26 08:29:07Z andrius 
;
_cod_original_sg_symbol_H-M P6(3)
_cod_database_code 7028485

loop_
_symmetry_equiv_pos_as_xyz
'x, y, z'
'-y, x-y, z'
'-x+y, -x, z'
'-x, -y, z+1/2'
'y, -x+y, z+1/2'
'x-y, x, z+1/2'

loop_
_atom_site_label
_atom_site_type_symbol
_atom_site_fract_x
_atom_site_fract_y
_atom_site_fract_z
_atom_site_U_iso_or_equiv
_atom_site_adp_type
_atom_site_occupancy
_atom_site_symmetry_multiplicity
_atom_site_calc_flag
_atom_site_refinement_flags
Zn1 Zn -0.55589(3) -0.48607(3) -0.77128(10) 0.03836(18) Uani 1 1 d .
Zn2 Zn -0.40844(2) -0.23096(2) -1.24612(9) 0.02524(14) Uani 1 1 d .
Zn3 Zn -0.17818(2) -0.25661(2) -1.03996(9) 0.02463(13) Uani 1 1 d .
Br1 Br -0.57864(2) -0.45810(3) -1.02096(10) 0.04630(17) Uani 1 1 d .
Br2 Br -0.55842(4) -0.56099(3) -0.73787(13) 0.0661(2) Uani 1 1 d .
Br3 Br -0.34342(2) -0.24438(2) -1.30862(9) 0.03574(14) Uani 1 1 d .
Br4 Br -0.46531(2) -0.24311(2) -1.46975(8) 0.03266(13) Uani 1 1 d .
Br5 Br -0.25980(2) -0.31638(2) -0.99030(9) 0.03812(15) Uani 1 1 d .
Br6 Br -0.13324(2) -0.20232(2) -0.80960(8) 0.03084(12) Uani 1 1 d .
O1 O -0.63099(15) -0.42272(14) -0.5786(6) 0.0302(9) Uani 1 1 d .
O2 O -0.6101(2) -0.49385(18) -0.6064(7) 0.0527(14) Uani 1 1 d .
H2 H -0.6242 -0.4780 -0.6313 0.063 Uiso 1 1 d R
O3 O -0.54030(13) -0.29983(14) -1.0581(6) 0.0301(9) Uani 1 1 d .
O4 O -0.44975(14) -0.28385(14) -1.0689(5) 0.0309(9) Uani 1 1 d .
H4 H -0.4778 -0.2894 -1.0971 0.037 Uiso 1 1 d R
O5 O -0.10043(13) -0.12227(12) -1.2274(6) 0.0247(8) Uani 1 1 d .
O6 O -0.17882(14) -0.21010(14) -1.2223(6) 0.0349(10) Uani 1 1 d .
H6 H -0.1538 -0.1828 -1.2404 0.042 Uiso 1 1 d R
N1 N -0.48800(19) -0.43112(19) -0.6973(7) 0.0334(12) Uani 1 1 d .
N2 N -0.57076(18) -0.36724(19) -0.4028(7) 0.0312(11) Uani 1 1 d .
H2B H -0.5631 -0.3438 -0.3262 0.037 Uiso 1 1 calc R
N3 N -0.38335(17) -0.16548(17) -1.1214(6) 0.0261(10) Uani 1 1 d .
N4 N -0.53793(16) -0.24121(17) -0.8825(7) 0.0267(10) Uani 1 1 d .
H4B H -0.5555 -0.2327 -0.8176 0.032 Uiso 1 1 calc R
N5 N -0.14003(17) -0.28494(16) -1.1630(6) 0.0245(10) Uani 1 1 d .
N6 N -0.04789(16) -0.13177(16) -1.4034(6) 0.0229(10) Uani 1 1 d .
H6C H -0.0218 -0.1168 -1.4699 0.027 Uiso 1 1 calc R
C1 C -0.4502(3) -0.4401(3) -0.7177(10) 0.049(2) Uani 1 1 d .
H1A H -0.4574 -0.4718 -0.7539 0.059 Uiso 1 1 calc R
C2 C -0.4019(3) -0.4051(3) -0.6883(10) 0.055(2) Uani 1 1 d .
H2A H -0.3765 -0.4124 -0.7092 0.066 Uiso 1 1 calc R
C3 C -0.3911(3) -0.3600(3) -0.6288(10) 0.0454(17) Uani 1 1 d .
H3A H -0.3583 -0.3357 -0.6043 0.054 Uiso 1 1 calc R
C4 C -0.4291(2) -0.3506(2) -0.6049(9) 0.0357(14) Uani 1 1 d .
H4A H -0.4225 -0.3197 -0.5616 0.043 Uiso 1 1 calc R
C5 C -0.4763(2) -0.3858(2) -0.6437(8) 0.0324(14) Uani 1 1 d .
C6 C -0.5172(2) -0.3749(2) -0.6206(8) 0.0302(13) Uani 1 1 d .
H6A H -0.5442 -0.3955 -0.7011 0.036 Uiso 1 1 calc R
H6B H -0.5053 -0.3401 -0.6498 0.036 Uiso 1 1 calc R
C7 C -0.5361(2) -0.3848(2) -0.4328(8) 0.0318(14) Uani 1 1 d .
H7A H -0.5526 -0.4204 -0.4095 0.038 Uiso 1 1 calc R
H7B H -0.5082 -0.3682 -0.3515 0.038 Uiso 1 1 calc R
C8 C -0.61344(18) -0.38536(19) -0.4870(8) 0.0224(11) Uani 1 1 d .
C9 C -0.64056(19) -0.3582(2) -0.4679(8) 0.0241(11) Uani 1 1 d .
C10 C -0.69121(19) -0.38459(19) -0.4697(8) 0.0235(11) Uani 1 1 d .
H10A H -0.7080 -0.4194 -0.4722 0.028 Uiso 1 1 calc R
C11 C -0.6404(3) -0.5326(3) -0.4925(11) 0.0530(19) Uani 1 1 d .
H11A H -0.6634 -0.5250 -0.4341 0.064 Uiso 1 1 calc R
H11B H -0.6200 -0.5367 -0.4054 0.064 Uiso 1 1 calc R
H11C H -0.6587 -0.5630 -0.5592 0.064 Uiso 1 1 calc R
C12 C -0.3343(2) -0.1364(2) -1.1106(8) 0.0310(13) Uani 1 1 d .
H12A H -0.3139 -0.1476 -1.1593 0.037 Uiso 1 1 calc R
C13 C -0.3125(2) -0.0912(2) -1.0320(9) 0.0369(15) Uani 1 1 d .
H13A H -0.2779 -0.0718 -1.0270 0.044 Uiso 1 1 calc R
C14 C -0.3411(2) -0.0743(2) -0.9610(9) 0.0356(14) Uani 1 1 d .
H14A H -0.3268 -0.0433 -0.9055 0.043 Uiso 1 1 calc R
C15 C -0.3915(2) -0.1038(2) -0.9723(9) 0.0329(13) Uani 1 1 d .
H15A H -0.4121 -0.0929 -0.9242 0.040 Uiso 1 1 calc R
C16 C -0.4119(2) -0.1485(2) -1.0522(8) 0.0281(12) Uani 1 1 d .
C17 C -0.46671(19) -0.18194(19) -1.0562(8) 0.0256(12) Uani 1 1 d .
H17A H -0.4755 -0.2058 -1.1523 0.031 Uiso 1 1 calc R
H17B H -0.4828 -0.1624 -1.0780 0.031 Uiso 1 1 calc R
C18 C -0.48474(19) -0.2091(2) -0.8853(8) 0.0239(11) Uani 1 1 d .
H18A H -0.4688 -0.2289 -0.8650 0.029 Uiso 1 1 calc R
H18B H -0.4751 -0.1850 -0.7895 0.029 Uiso 1 1 calc R
C19 C -0.56089(18) -0.28222(18) -0.9724(8) 0.0236(11) Uani 1 1 d .
C20 C -0.61558(18) -0.30760(18) -0.9669(8) 0.0213(10) Uani 1 1 d .
C21 C -0.64149(19) -0.35903(18) -0.9663(7) 0.0217(10) Uani 1 1 d .
H21A H -0.6241 -0.3764 -0.9654 0.026 Uiso 1 1 calc R
C22 C -0.4492(2) -0.3295(2) -1.0574(9) 0.0367(15) Uani 1 1 d .
H22A H -0.4712 -0.3497 -0.9641 0.044 Uiso 1 1 calc R
H22B H -0.4158 -0.3225 -1.0322 0.044 Uiso 1 1 calc R
H22C H -0.4601 -0.3471 -1.1682 0.044 Uiso 1 1 calc R
C23 C -0.1632(2) -0.3347(2) -1.1818(8) 0.0290(13) Uani 1 1 d .
H23A H -0.1956 -0.3536 -1.1382 0.035 Uiso 1 1 calc R
C24 C -0.1425(2) -0.3584(2) -1.2592(8) 0.0355(14) Uani 1 1 d .
H24A H -0.1600 -0.3931 -1.2693 0.043 Uiso 1 1 calc R
C25 C -0.0956(2) -0.3316(2) -1.3231(9) 0.0337(13) Uani 1 1 d .
H25A H -0.0805 -0.3473 -1.3807 0.040 Uiso 1 1 calc R
C26 C -0.0709(2) -0.2815(2) -1.3021(9) 0.0321(13) Uani 1 1 d .
H26A H -0.0380 -0.2625 -1.3408 0.038 Uiso 1 1 calc R
C27 C -0.0939(2) -0.25867(19) -1.2245(7) 0.0240(11) Uani 1 1 d .
C28 C -0.0692(2) -0.2042(2) -1.2191(8) 0.0253(12) Uani 1 1 d .
H28A H -0.0342 -0.1904 -1.1888 0.030 Uiso 1 1 calc R
H28B H -0.0845 -0.1939 -1.1288 0.030 Uiso 1 1 calc R
C29 C -0.0734(2) -0.18486(19) -1.3955(8) 0.0250(12) Uani 1 1 d .
H29A H -0.0600 -0.1972 -1.4858 0.030 Uiso 1 1 calc R
H29B H -0.1085 -0.1977 -1.4222 0.030 Uiso 1 1 calc R
C30 C -0.06188(17) -0.10480(17) -1.3158(7) 0.0193(10) Uani 1 1 d .
C31 C -0.02957(18) -0.05077(17) -1.3237(7) 0.0177(10) Uani 1 1 d .
C32 C 0.02132(18) -0.02931(17) -1.3222(7) 0.0185(10) Uani 1 1 d .
H32A H 0.0358 -0.0494 -1.3201 0.022 Uiso 1 1 calc R
C33 C -0.2203(2) -0.2092(2) -1.2910(9) 0.0319(13) Uani 1 1 d .
H33A H -0.2095 -0.1827 -1.3765 0.038 Uiso 1 1 calc R
H33B H -0.2378 -0.2036 -1.1964 0.038 Uiso 1 1 calc R
H33C H -0.2422 -0.2406 -1.3474 0.038 Uiso 1 1 calc R

loop_
_atom_site_aniso_label
_atom_site_aniso_U_11
_atom_site_aniso_U_22
_atom_site_aniso_U_33
_atom_site_aniso_U_23
_atom_site_aniso_U_13
_atom_site_aniso_U_12
Zn1 0.0443(4) 0.0393(4) 0.0393(5) -0.0106(3) -0.0090(3) 0.0268(3)
Zn2 0.0182(3) 0.0292(3) 0.0265(3) 0.0002(3) -0.0001(3) 0.0105(3)
Zn3 0.0226(3) 0.0215(3) 0.0264(3) 0.0013(3) -0.0014(3) 0.0085(3)
Br1 0.0380(3) 0.0557(4) 0.0394(4) -0.0011(3) -0.0109(3) 0.0191(3)
Br2 0.1008(7) 0.0520(5) 0.0685(6) -0.0134(4) -0.0084(5) 0.0555(5)
Br3 0.0241(3) 0.0535(4) 0.0341(3) -0.0004(3) 0.0013(3) 0.0228(3)
Br4 0.0270(3) 0.0441(3) 0.0269(3) -0.0042(3) -0.0058(2) 0.0178(3)
Br5 0.0270(3) 0.0340(3) 0.0376(4) 0.0051(3) 0.0035(3) 0.0034(2)
Br6 0.0324(3) 0.0311(3) 0.0274(3) -0.0055(3) -0.0031(3) 0.0147(2)
O1 0.030(2) 0.024(2) 0.040(2) -0.0096(17) -0.0099(18) 0.0156(17)
O2 0.067(3) 0.037(3) 0.069(4) 0.014(2) 0.027(3) 0.037(3)
O3 0.0226(19) 0.028(2) 0.041(3) -0.0077(19) 0.0040(18) 0.0137(17)
O4 0.0208(19) 0.034(2) 0.035(2) 0.0069(19) 0.0078(17) 0.0117(18)
O5 0.0212(18) 0.0137(16) 0.034(2) 0.0020(16) 0.0099(17) 0.0052(14)
O6 0.0186(19) 0.028(2) 0.050(3) 0.018(2) 0.0003(19) 0.0055(16)
N1 0.038(3) 0.039(3) 0.033(3) -0.009(2) -0.005(2) 0.027(3)
N2 0.030(3) 0.042(3) 0.031(3) -0.017(2) -0.012(2) 0.025(2)
N3 0.019(2) 0.028(3) 0.024(2) 0.003(2) 0.0000(19) 0.006(2)
N4 0.017(2) 0.030(3) 0.030(3) -0.009(2) 0.0023(19) 0.009(2)
N5 0.026(2) 0.018(2) 0.026(3) -0.0009(18) -0.0052(19) 0.009(2)
N6 0.024(2) 0.017(2) 0.026(2) 0.0027(18) 0.0079(19) 0.0088(19)
C1 0.058(5) 0.080(6) 0.036(4) -0.012(4) -0.012(3) 0.055(5)
C2 0.040(4) 0.098(7) 0.050(5) -0.024(4) -0.009(3) 0.051(5)
C3 0.033(4) 0.055(5) 0.043(4) -0.006(3) -0.005(3) 0.018(3)
C4 0.033(3) 0.037(4) 0.040(4) 0.002(3) -0.003(3) 0.020(3)
C5 0.036(3) 0.042(4) 0.028(3) -0.002(3) -0.004(3) 0.026(3)
C6 0.030(3) 0.029(3) 0.038(3) -0.005(3) -0.007(3) 0.019(3)
C7 0.032(3) 0.043(4) 0.032(3) -0.006(3) -0.008(3) 0.027(3)
C8 0.020(2) 0.024(3) 0.026(3) -0.005(2) -0.003(2) 0.013(2)
C9 0.024(3) 0.029(3) 0.027(3) -0.001(2) -0.001(2) 0.018(2)
C10 0.021(2) 0.020(2) 0.024(3) 0.000(2) -0.001(2) 0.006(2)
C11 0.072(5) 0.041(4) 0.052(5) 0.015(4) 0.010(4) 0.033(4)
C12 0.024(3) 0.033(3) 0.027(3) 0.006(3) 0.003(2) 0.007(3)
C13 0.025(3) 0.034(3) 0.029(3) 0.003(3) -0.007(3) -0.002(3)
C14 0.036(3) 0.027(3) 0.031(3) 0.004(3) -0.001(3) 0.006(3)
C15 0.037(3) 0.029(3) 0.031(3) 0.001(3) -0.001(3) 0.015(3)
C16 0.025(3) 0.034(3) 0.024(3) 0.006(2) -0.001(2) 0.014(2)
C17 0.019(2) 0.022(3) 0.031(3) -0.001(2) -0.001(2) 0.006(2)
C18 0.021(3) 0.026(3) 0.026(3) -0.004(2) -0.003(2) 0.013(2)
C19 0.021(2) 0.017(2) 0.029(3) 0.002(2) 0.002(2) 0.007(2)
C20 0.018(2) 0.020(2) 0.024(3) -0.001(2) -0.001(2) 0.008(2)
C21 0.025(3) 0.023(3) 0.022(3) -0.002(2) -0.002(2) 0.015(2)
C22 0.030(3) 0.031(3) 0.043(4) 0.004(3) -0.008(3) 0.011(3)
C23 0.031(3) 0.018(3) 0.030(3) 0.000(2) -0.008(2) 0.006(2)
C24 0.059(4) 0.016(3) 0.027(3) 0.000(2) -0.012(3) 0.016(3)
C25 0.049(4) 0.028(3) 0.033(3) -0.002(3) 0.001(3) 0.026(3)
C26 0.041(3) 0.032(3) 0.032(3) 0.006(3) 0.009(3) 0.025(3)
C27 0.033(3) 0.023(3) 0.017(3) 0.000(2) 0.001(2) 0.015(2)
C28 0.022(3) 0.027(3) 0.027(3) 0.000(2) 0.001(2) 0.013(2)
C29 0.026(3) 0.021(3) 0.029(3) -0.001(2) 0.005(2) 0.012(2)
C30 0.015(2) 0.017(2) 0.023(2) 0.002(2) -0.002(2) 0.0061(19)
C31 0.021(2) 0.014(2) 0.017(2) 0.003(2) 0.002(2) 0.0074(19)
C32 0.021(2) 0.019(2) 0.020(2) 0.004(2) 0.001(2) 0.013(2)
C33 0.028(3) 0.027(3) 0.045(4) -0.002(3) -0.010(3) 0.016(2)

loop_
_atom_type_symbol
_atom_type_description
_atom_type_scat_dispersion_real
_atom_type_scat_dispersion_imag
_atom_type_scat_source
C C 0.0033 0.0016 'International Tables Vol C Tables 4.2.6.8 and 6.1.1.4'
H H 0.0000 0.0000 'International Tables Vol C Tables 4.2.6.8 and 6.1.1.4'
N N 0.0061 0.0033 'International Tables Vol C Tables 4.2.6.8 and 6.1.1.4'
O O 0.0106 0.0060 'International Tables Vol C Tables 4.2.6.8 and 6.1.1.4'
Zn Zn 0.2839 1.4301 'International Tables Vol C Tables 4.2.6.8 and 6.1.1.4'
Br Br -0.2901 2.4595 'International Tables Vol C Tables 4.2.6.8 and 6.1.1.4'

loop_
_geom_angle_atom_site_label_1
_geom_angle_atom_site_label_2
_geom_angle_atom_site_label_3
_geom_angle
_geom_angle_site_symmetry_1
_geom_angle_site_symmetry_3
O2 Zn1 N1 112.8(2) . .
O2 Zn1 Br2 101.95(14) . .
N1 Zn1 Br2 108.51(15) . .
O2 Zn1 Br1 98.95(16) . .
N1 Zn1 Br1 107.03(15) . .
Br2 Zn1 Br1 127.00(5) . .
O4 Zn2 N3 106.23(18) . .
O4 Zn2 Br3 104.38(12) . .
N3 Zn2 Br3 110.32(13) . .
O4 Zn2 Br4 103.27(12) . .
N3 Zn2 Br4 112.48(14) . .
Br3 Zn2 Br4 118.80(4) . .
O6 Zn3 N5 102.46(19) . .
O6 Zn3 Br5 106.83(11) . .
N5 Zn3 Br5 111.88(13) . .
O6 Zn3 Br6 102.16(13) . .
N5 Zn3 Br6 112.86(13) . .
Br5 Zn3 Br6 118.59(4) . .
C11 O2 Zn1 130.5(4) . .
C11 O2 H2 109.0 . .
Zn1 O2 H2 116.6 . .
C22 O4 Zn2 122.1(4) . .
C22 O4 H4 110.1 . .
Zn2 O4 H4 100.0 . .
C33 O6 Zn3 127.6(4) . .
C33 O6 H6 108.7 . .
Zn3 O6 H6 120.7 . .
C5 N1 C1 116.7(6) . .
C5 N1 Zn1 126.7(4) . .
C1 N1 Zn1 116.4(5) . .
C8 N2 C7 122.8(5) . .
C8 N2 H2B 118.6 . .
C7 N2 H2B 118.6 . .
C12 N3 C16 117.8(5) . .
C12 N3 Zn2 116.6(4) . .
C16 N3 Zn2 125.5(4) . .
C19 N4 C18 123.3(5) . .
C19 N4 H4B 118.3 . .
C18 N4 H4B 118.3 . .
C27 N5 C23 117.4(5) . .
C27 N5 Zn3 125.5(4) . .
C23 N5 Zn3 117.1(4) . .
C30 N6 C29 123.3(4) . .
C30 N6 H6C 118.3 . .
C29 N6 H6C 118.3 . .
N1 C1 C2 123.0(7) . .
N1 C1 H1A 118.5 . .
C2 C1 H1A 118.5 . .
C3 C2 C1 119.2(6) . .
C3 C2 H2A 120.4 . .
C1 C2 H2A 120.4 . .
C2 C3 C4 118.5(7) . .
C2 C3 H3A 120.7 . .
C4 C3 H3A 120.7 . .
C5 C4 C3 120.1(6) . .
C5 C4 H4A 119.9 . .
C3 C4 H4A 119.9 . .
N1 C5 C4 122.4(6) . .
N1 C5 C6 117.8(5) . .
C4 C5 C6 119.7(6) . .
C5 C6 C7 110.9(5) . .
C5 C6 H6A 109.5 . .
C7 C6 H6A 109.5 . .
C5 C6 H6B 109.5 . .
C7 C6 H6B 109.5 . .
H6A C6 H6B 108.1 . .
N2 C7 C6 111.0(5) . .
N2 C7 H7A 109.4 . .
C6 C7 H7A 109.4 . .
N2 C7 H7B 109.4 . .
C6 C7 H7B 109.4 . .
H7A C7 H7B 108.0 . .
O1 C8 N2 123.8(5) . .
O1 C8 C9 119.3(5) . .
N2 C8 C9 116.8(5) . .
C10 C9 C10 120.6(5) . 2_455
C10 C9 C8 118.4(5) . .
C10 C9 C8 120.6(5) 2_455 .
C9 C10 C9 119.4(5) . 3_445
C9 C10 H10A 120.3 . .
C9 C10 H10A 120.3 3_445 .
O2 C11 H11A 109.5 . .
O2 C11 H11B 109.5 . .
H11A C11 H11B 109.5 . .
O2 C11 H11C 109.5 . .
H11A C11 H11C 109.5 . .
H11B C11 H11C 109.5 . .
N3 C12 C13 122.6(6) . .
N3 C12 H12A 118.7 . .
C13 C12 H12A 118.7 . .
C14 C13 C12 119.7(6) . .
C14 C13 H13A 120.2 . .
C12 C13 H13A 120.2 . .
C13 C14 C15 118.1(6) . .
C13 C14 H14A 120.9 . .
C15 C14 H14A 120.9 . .
C16 C15 C14 120.6(6) . .
C16 C15 H15A 119.7 . .
C14 C15 H15A 119.7 . .
N3 C16 C15 121.2(5) . .
N3 C16 C17 118.0(5) . .
C15 C16 C17 120.7(5) . .
C16 C17 C18 110.6(5) . .
C16 C17 H17A 109.5 . .
C18 C17 H17A 109.5 . .
C16 C17 H17B 109.5 . .
C18 C17 H17B 109.5 . .
H17A C17 H17B 108.1 . .
N4 C18 C17 112.4(5) . .
N4 C18 H18A 109.1 . .
C17 C18 H18A 109.1 . .
N4 C18 H18B 109.1 . .
C17 C18 H18B 109.1 . .
H18A C18 H18B 107.9 . .
O3 C19 N4 124.5(5) . .
O3 C19 C20 119.9(5) . .
N4 C19 C20 115.5(5) . .
C21 C20 C21 119.6(5) 2_455 .
C21 C20 C19 122.5(4) 2_455 .
C21 C20 C19 117.9(5) . .
C20 C21 C20 120.4(5) 3_445 .
C20 C21 H21A 119.8 3_445 .
C20 C21 H21A 119.8 . .
O4 C22 H22A 109.5 . .
O4 C22 H22B 109.5 . .
H22A C22 H22B 109.5 . .
O4 C22 H22C 109.5 . .
H22A C22 H22C 109.5 . .
H22B C22 H22C 109.5 . .
C24 C23 N5 123.5(6) . .
C24 C23 H23A 118.2 . .
N5 C23 H23A 118.2 . .
C23 C24 C25 119.0(5) . .
C23 C24 H24A 120.5 . .
C25 C24 H24A 120.5 . .
C24 C25 C26 118.8(6) . .
C24 C25 H25A 120.6 . .
C26 C25 H25A 120.6 . .
C25 C26 C27 120.2(6) . .
C25 C26 H26A 119.9 . .
C27 C26 H26A 119.9 . .
N5 C27 C26 121.1(5) . .
N5 C27 C28 118.7(5) . .
C26 C27 C28 120.1(5) . .
C27 C28 C29 109.7(5) . .
C27 C28 H28A 109.7 . .
C29 C28 H28A 109.7 . .
C27 C28 H28B 109.7 . .
C29 C28 H28B 109.7 . .
H28A C28 H28B 108.2 . .
N6 C29 C28 113.0(5) . .
N6 C29 H29A 109.0 . .
C28 C29 H29A 109.0 . .
N6 C29 H29B 109.0 . .
C28 C29 H29B 109.0 . .
H29A C29 H29B 107.8 . .
O5 C30 N6 123.7(4) . .
O5 C30 C31 119.0(5) . .
N6 C30 C31 117.3(4) . .
C32 C31 C32 119.7(5) 3 .
C32 C31 C30 119.0(4) 3 .
C32 C31 C30 121.2(4) . .
C31 C32 C31 120.3(5) 2 .
C31 C32 H32A 119.8 2 .
C31 C32 H32A 119.8 . .
O6 C33 H33A 109.5 . .
O6 C33 H33B 109.5 . .
H33A C33 H33B 109.5 . .
O6 C33 H33C 109.5 . .
H33A C33 H33C 109.5 . .
H33B C33 H33C 109.5 . .

loop_
_geom_bond_atom_site_label_1
_geom_bond_atom_site_label_2
_geom_bond_distance
_geom_bond_site_symmetry_2
Zn1 O2 2.043(5) .
Zn1 N1 2.050(5) .
Zn1 Br2 2.3382(10) .
Zn1 Br1 2.3686(11) .
Zn2 O4 2.040(4) .
Zn2 N3 2.044(5) .
Zn2 Br3 2.3419(8) .
Zn2 Br4 2.3729(9) .
Zn3 O6 2.036(4) .
Zn3 N5 2.053(5) .
Zn3 Br5 2.3398(8) .
Zn3 Br6 2.3769(9) .
O1 C8 1.241(6) .
O2 C11 1.416(8) .
O2 H2 0.8400 .
O3 C19 1.235(7) .
O4 C22 1.453(7) .
O4 H4 0.8400 .
O5 C30 1.254(6) .
O6 C33 1.425(6) .
O6 H6 0.8400 .
N1 C5 1.348(8) .
N1 C1 1.366(8) .
N2 C8 1.337(7) .
N2 C7 1.470(7) .
N2 H2B 0.8800 .
N3 C12 1.351(7) .
N3 C16 1.363(8) .
N4 C19 1.318(7) .
N4 C18 1.464(7) .
N4 H4B 0.8800 .
N5 C27 1.350(7) .
N5 C23 1.368(7) .
N6 C30 1.322(7) .
N6 C29 1.452(7) .
N6 H6C 0.8800 .
C1 C2 1.380(11) .
C1 H1A 0.9500 .
C2 C3 1.366(11) .
C2 H2A 0.9500 .
C3 C4 1.381(9) .
C3 H3A 0.9500 .
C4 C5 1.374(9) .
C4 H4A 0.9500 .
C5 C6 1.503(8) .
C6 C7 1.533(9) .
C6 H6A 0.9900 .
C6 H6B 0.9900 .
C7 H7A 0.9900 .
C7 H7B 0.9900 .
C8 C9 1.490(7) .
C9 C10 1.384(7) .
C9 C10 1.409(7) 2_455
C10 C9 1.409(7) 3_445
C10 H10A 0.9500 .
C11 H11A 0.9800 .
C11 H11B 0.9800 .
C11 H11C 0.9800 .
C12 C13 1.375(9) .
C12 H12A 0.9500 .
C13 C14 1.369(9) .
C13 H13A 0.9500 .
C14 C15 1.387(8) .
C14 H14A 0.9500 .
C15 C16 1.369(8) .
C15 H15A 0.9500 .
C16 C17 1.510(7) .
C17 C18 1.514(8) .
C17 H17A 0.9900 .
C17 H17B 0.9900 .
C18 H18A 0.9900 .
C18 H18B 0.9900 .
C19 C20 1.496(7) .
C20 C21 1.381(7) 2_455
C20 C21 1.405(7) .
C21 C20 1.381(7) 3_445
C21 H21A 0.9500 .
C22 H22A 0.9800 .
C22 H22B 0.9800 .
C22 H22C 0.9800 .
C23 C24 1.353(9) .
C23 H23A 0.9500 .
C24 C25 1.376(9) .
C24 H24A 0.9500 .
C25 C26 1.378(8) .
C25 H25A 0.9500 .
C26 C27 1.386(8) .
C26 H26A 0.9500 .
C27 C28 1.491(7) .
C28 C29 1.520(8) .
C28 H28A 0.9900 .
C28 H28B 0.9900 .
C29 H29A 0.9900 .
C29 H29B 0.9900 .
C30 C31 1.487(6) .
C31 C32 1.386(7) 3
C31 C32 1.396(7) .
C32 C31 1.386(7) 2
C32 H32A 0.9500 .
C33 H33A 0.9800 .
C33 H33B 0.9800 .
C33 H33C 0.9800 .
